data_4110832
loop_
_publ_author_name
'Justin A. Riddle'
'Stephen P. Lathrop'
'John C. Bollinger'
'Dongwhan Lee'

_publ_section_title
;
 Schiff Base Route to Stackable Pseudo-Triphenylenes: Stereoelectronic
 Control of Assembly and Luminescence
;
_journal_name_full 'Journal of the American Chemical Society'
_journal_page_first 10986
_journal_page_last 10987
_journal_paper_doi 10.1021/ja061307m
_journal_volume 128
_journal_year 2006
_chemical_formula_moiety 'C30 H24 B3 F6 N3 O3, C H Cl3'
_chemical_formula_sum 'C31 H25 B3 Cl3 F6 N3 O3'
_chemical_formula_weight 740.32
_chemical_name_systematic
;
 ?
;
_space_group_IT_number 2
_symmetry_cell_setting triclinic
_symmetry_space_group_name_Hall '-P 1'
_symmetry_space_group_name_H-M 'P -1'
_atom_sites_solution_hydrogens difmap
_atom_sites_solution_primary direct
_atom_sites_solution_secondary difmap
_audit_creation_method SHELXL-97
_cell_angle_alpha 65.716(19)
_cell_angle_beta 89.06(2)
_cell_angle_gamma 81.01(2)
_cell_formula_units_Z 2
_cell_length_a 7.907(6)
_cell_length_b 14.917(12)
_cell_length_c 15.106(12)
_cell_measurement_reflns_used 998
_cell_measurement_temperature 133(2)
_cell_measurement_theta_max 33.42
_cell_measurement_theta_min 2.77
_cell_volume 1602(2)
_computing_cell_refinement 'SAINT 6.45A (Bruker, 2004)'
_computing_data_collection 'SMART 5.630 (Bruker, 2003)'
_computing_data_reduction 'SAINT 6.45A (Bruker, 2004)'
_computing_structure_refinement 'SHELXL-97 (Sheldrick, 1997)'
_computing_structure_solution 'SHELXS-97 (Sheldrick, 1997)'
_diffrn_ambient_temperature 133(2)
_diffrn_detector 'CCD area detector'
_diffrn_detector_area_resol_mean 44.52
_diffrn_detector_type 'Bruker SMART 6000'
_diffrn_measured_fraction_theta_full 0.974
_diffrn_measured_fraction_theta_max 0.974
_diffrn_measurement_details '   0.30 degree frames measured for  10.17 seconds each'
_diffrn_measurement_device 'three-circle goniometer with fixed chi'
_diffrn_measurement_device_type 'Bruker Platform goniometer'
_diffrn_measurement_method '\w scans'
_diffrn_radiation_monochromator graphite
_diffrn_radiation_source 'normal-focus sealed tube'
_diffrn_radiation_type MoK\a
_diffrn_radiation_wavelength 0.71073
_diffrn_reflns_av_R_equivalents 0.0606
_diffrn_reflns_av_sigmaI/netI 0.0579
_diffrn_reflns_limit_h_max 12
_diffrn_reflns_limit_h_min -12
_diffrn_reflns_limit_k_max 23
_diffrn_reflns_limit_k_min -23
_diffrn_reflns_limit_l_max 23
_diffrn_reflns_limit_l_min -23
_diffrn_reflns_number 45160
_diffrn_reflns_theta_full 33.72
_diffrn_reflns_theta_max 33.72
_diffrn_reflns_theta_min 2.52
_diffrn_standards_decay_% 0
_diffrn_standards_interval_time 617
_diffrn_standards_number 113
_exptl_absorpt_coefficient_mu 0.361
_exptl_absorpt_correction_T_max 0.978
_exptl_absorpt_correction_T_min 0.824
_exptl_absorpt_correction_type gaussian
_exptl_absorpt_process_details 'Face-indexed absorption correction via XPREP 6.14 (Bruker, 2003)'
_exptl_crystal_colour yellow
_exptl_crystal_density_diffrn 1.535
_exptl_crystal_density_meas 0
_exptl_crystal_description needle
_exptl_crystal_F_000 752
_exptl_crystal_size_max 0.50
_exptl_crystal_size_mid 0.08
_exptl_crystal_size_min 0.08
_refine_diff_density_max 0.877
_refine_diff_density_min -0.672
_refine_diff_density_rms 0.085
_refine_ls_extinction_method none
_refine_ls_goodness_of_fit_ref 1.035
_refine_ls_hydrogen_treatment refall
_refine_ls_matrix_type full
_refine_ls_number_parameters 542
_refine_ls_number_reflns 12470
_refine_ls_number_restraints 0
_refine_ls_restrained_S_all 1.035
_refine_ls_R_factor_all 0.0937
_refine_ls_R_factor_gt 0.0544
_refine_ls_shift/su_max 0.001
_refine_ls_shift/su_mean 0.000
_refine_ls_structure_factor_coef Fsqd
_refine_ls_weighting_details
; calc
   [\s^2^(Fo^2^)+0.6500*Fo^2^+(0.075Fo^2^)^2^]^-1^
;
_refine_ls_weighting_scheme calc
_refine_ls_wR_factor_gt 0.1380
_refine_ls_wR_factor_ref 0.1660
_reflns_number_gt 7889
_reflns_number_total 12470
_reflns_threshold_expression 'I > 2\s(I)'
_cod_data_source_file ja061307msi20060223_115636.cif
_cod_data_source_block 05129
_cod_database_code 4110832

loop_
_symmetry_equiv_pos_as_xyz
'x, y, z'
'-x, -y, -z'

loop_
_atom_site_label
_atom_site_type_symbol
_atom_site_fract_x
_atom_site_fract_y
_atom_site_fract_z
_atom_site_U_iso_or_equiv
_atom_site_adp_type
_atom_site_occupancy
_atom_site_symmetry_multiplicity
_atom_site_calc_flag
O1 O 0.23387(17) 0.58357(8) 0.64605(8) 0.0200(2) Uani 1 1 d
C2 C 0.2405(2) 0.55131(11) 0.57676(11) 0.0170(3) Uani 1 1 d
C3 C 0.2488(2) 0.61845(11) 0.47915(11) 0.0181(3) Uani 1 1 d
C4 C 0.2478(2) 0.72173(11) 0.45532(12) 0.0179(3) Uani 1 1 d
N5 N 0.25329(18) 0.75548(9) 0.52211(10) 0.0165(2) Uani 1 1 d
C6 C 0.2389(2) 0.86059(11) 0.49567(12) 0.0160(3) Uani 1 1 d
C7 C 0.3228(2) 0.89280(12) 0.55503(12) 0.0179(3) Uani 1 1 d
C8 C 0.3085(2) 0.99401(12) 0.53109(12) 0.0193(3) Uani 1 1 d
C9 C 0.2144(2) 1.06464(11) 0.44805(12) 0.0183(3) Uani 1 1 d
C10 C 0.2017(3) 1.17433(13) 0.42253(15) 0.0254(4) Uani 1 1 d
C11 C 0.1307(2) 1.03103(12) 0.38999(13) 0.0201(3) Uani 1 1 d
C12 C 0.1409(2) 0.92982(12) 0.41362(12) 0.0196(3) Uani 1 1 d
B13 B 0.2897(3) 0.67816(13) 0.63306(13) 0.0185(3) Uani 1 1 d
F14 F 0.19623(14) 0.71414(7) 0.69227(7) 0.0217(2) Uani 1 1 d
F15 F 0.46237(14) 0.66255(8) 0.65446(8) 0.0258(2) Uani 1 1 d
O16 O 0.25122(18) 0.64586(8) 0.31408(9) 0.0230(3) Uani 1 1 d
C17 C 0.2484(2) 0.58319(11) 0.40540(11) 0.0178(3) Uani 1 1 d
C18 C 0.2392(2) 0.48242(11) 0.42913(11) 0.0176(3) Uani 1 1 d
C19 C 0.2255(2) 0.44939(12) 0.35386(11) 0.0175(3) Uani 1 1 d
N20 N 0.23698(18) 0.50749(10) 0.26304(10) 0.0161(2) Uani 1 1 d
C21 C 0.2142(2) 0.47282(11) 0.18906(11) 0.0167(3) Uani 1 1 d
C22 C 0.0960(2) 0.41015(12) 0.19893(12) 0.0200(3) Uani 1 1 d
C23 C 0.0784(2) 0.37484(13) 0.12809(13) 0.0231(3) Uani 1 1 d
C24 C 0.1752(2) 0.40243(13) 0.04669(13) 0.0222(3) Uani 1 1 d
C25 C 0.1578(3) 0.36276(17) -0.02887(16) 0.0318(4) Uani 1 1 d
C26 C 0.2885(2) 0.46757(15) 0.03714(14) 0.0253(4) Uani 1 1 d
C27 C 0.3104(2) 0.50239(14) 0.10773(13) 0.0226(3) Uani 1 1 d
B28 B 0.2970(3) 0.61080(14) 0.23672(14) 0.0213(4) Uani 1 1 d
F29 F 0.47215(15) 0.59640(9) 0.23264(9) 0.0311(3) Uani 1 1 d
F30 F 0.21806(17) 0.68057(8) 0.15101(8) 0.0291(2) Uani 1 1 d
O31 O 0.2301(2) 0.32211(9) 0.54708(9) 0.0261(3) Uani 1 1 d
C32 C 0.2353(2) 0.41564(11) 0.52781(12) 0.0190(3) Uani 1 1 d
C33 C 0.2345(2) 0.44935(11) 0.60210(11) 0.0175(3) Uani 1 1 d
C34 C 0.2327(2) 0.37891(12) 0.70082(12) 0.0193(3) Uani 1 1 d
N35 N 0.2381(2) 0.28467(10) 0.72365(10) 0.0198(3) Uani 1 1 d
C36 C 0.2440(2) 0.21507(12) 0.82542(12) 0.0207(3) Uani 1 1 d
C37 C 0.0990(3) 0.17614(14) 0.86348(14) 0.0265(4) Uani 1 1 d
C38 C 0.1036(3) 0.11116(14) 0.96117(15) 0.0296(4) Uani 1 1 d
C39 C 0.2527(3) 0.08186(13) 1.01999(13) 0.0283(4) Uani 1 1 d
C40 C 0.2562(4) 0.01113(19) 1.12598(16) 0.0415(5) Uani 1 1 d
C41 C 0.3981(3) 0.12020(14) 0.97892(14) 0.0278(4) Uani 1 1 d
C42 C 0.3947(3) 0.18758(13) 0.88192(13) 0.0252(4) Uani 1 1 d
B43 B 0.2498(3) 0.23983(13) 0.64545(14) 0.0218(4) Uani 1 1 d
F44 F 0.11879(18) 0.18732(9) 0.65538(8) 0.0356(3) Uani 1 1 d
F45 F 0.40680(18) 0.18178(9) 0.65716(9) 0.0380(3) Uani 1 1 d
C46 C 0.3153(3) 0.83277(15) 0.81725(14) 0.0292(4) Uani 1 1 d
Cl47 Cl 0.24770(8) 0.95970(4) 0.78743(4) 0.04195(14) Uani 1 1 d
Cl48 Cl 0.53514(8) 0.80877(6) 0.80206(5) 0.04822(17) Uani 1 1 d
Cl49 Cl 0.26917(10) 0.76097(5) 0.93764(4) 0.05165(18) Uani 1 1 d
H4 H 0.236(3) 0.7651(17) 0.3897(17) 0.022(5) Uiso 1 1 d
H7 H 0.390(3) 0.8453(16) 0.6106(16) 0.019(5) Uiso 1 1 d
H8 H 0.369(3) 1.0187(16) 0.5724(16) 0.023(5) Uiso 1 1 d
H10A H 0.110(5) 1.197(3) 0.459(3) 0.080(11) Uiso 1 1 d
H10B H 0.127(6) 1.213(4) 0.370(4) 0.118(16) Uiso 1 1 d
H10C H 0.303(5) 1.193(3) 0.435(3) 0.080(11) Uiso 1 1 d
H11 H 0.062(3) 1.0764(16) 0.3330(16) 0.018(5) Uiso 1 1 d
H12 H 0.073(3) 0.9079(16) 0.3751(16) 0.022(5) Uiso 1 1 d
H19 H 0.207(3) 0.3844(16) 0.3716(15) 0.017(5) Uiso 1 1 d
H22 H 0.024(3) 0.3996(16) 0.2504(16) 0.018(5) Uiso 1 1 d
H23 H -0.006(3) 0.3325(18) 0.1320(17) 0.032(6) Uiso 1 1 d
H25A H 0.213(6) 0.394(4) -0.076(4) 0.107(16) Uiso 1 1 d
H25B H 0.043(5) 0.369(2) -0.048(2) 0.057(9) Uiso 1 1 d
H25C H 0.226(7) 0.306(4) -0.012(4) 0.129(18) Uiso 1 1 d
H26 H 0.362(3) 0.4880(19) -0.0189(19) 0.037(7) Uiso 1 1 d
H27 H 0.384(3) 0.5463(19) 0.1006(18) 0.032(6) Uiso 1 1 d
H34 H 0.219(3) 0.3965(17) 0.7521(17) 0.023(5) Uiso 1 1 d
H37 H 0.001(3) 0.1949(18) 0.8222(18) 0.028(6) Uiso 1 1 d
H38 H -0.001(3) 0.0901(19) 0.9873(19) 0.035(7) Uiso 1 1 d
H40A H 0.375(5) -0.015(3) 1.158(3) 0.067(10) Uiso 1 1 d
H40B H 0.193(5) 0.037(3) 1.161(3) 0.081(12) Uiso 1 1 d
H40C H 0.240(6) -0.048(4) 1.137(3) 0.108(16) Uiso 1 1 d
H41 H 0.494(4) 0.105(2) 1.017(2) 0.038(7) Uiso 1 1 d
H42 H 0.496(3) 0.2135(18) 0.8535(18) 0.030(6) Uiso 1 1 d
H46 H 0.256(3) 0.8134(19) 0.7769(19) 0.035(7) Uiso 1 1 d

loop_
_atom_site_aniso_label
_atom_site_aniso_U_11
_atom_site_aniso_U_22
_atom_site_aniso_U_33
_atom_site_aniso_U_23
_atom_site_aniso_U_13
_atom_site_aniso_U_12
O1 0.0355(7) 0.0127(5) 0.0147(5) -0.0077(4) 0.0040(5) -0.0067(5)
C2 0.0233(8) 0.0135(6) 0.0168(7) -0.0092(5) 0.0005(6) -0.0023(5)
C3 0.0288(8) 0.0118(6) 0.0149(7) -0.0065(5) 0.0008(6) -0.0038(6)
C4 0.0263(8) 0.0132(6) 0.0149(7) -0.0063(5) 0.0019(6) -0.0035(6)
N5 0.0232(7) 0.0108(5) 0.0170(6) -0.0070(5) 0.0020(5) -0.0038(5)
C6 0.0197(7) 0.0114(6) 0.0193(7) -0.0080(5) 0.0036(6) -0.0047(5)
C7 0.0228(8) 0.0143(6) 0.0175(7) -0.0068(6) 0.0019(6) -0.0051(6)
C8 0.0230(8) 0.0172(7) 0.0212(7) -0.0104(6) 0.0027(6) -0.0066(6)
C9 0.0221(8) 0.0122(6) 0.0228(7) -0.0088(6) 0.0063(6) -0.0051(5)
C10 0.0324(10) 0.0144(7) 0.0314(9) -0.0112(7) 0.0042(8) -0.0050(7)
C11 0.0250(8) 0.0134(6) 0.0211(7) -0.0066(6) -0.0021(6) -0.0018(6)
C12 0.0252(8) 0.0139(6) 0.0204(7) -0.0075(6) -0.0019(6) -0.0040(6)
B13 0.0262(9) 0.0141(7) 0.0171(8) -0.0078(6) 0.0021(7) -0.0043(6)
F14 0.0330(6) 0.0174(4) 0.0195(5) -0.0112(4) 0.0068(4) -0.0084(4)
F15 0.0257(5) 0.0204(5) 0.0268(5) -0.0062(4) -0.0033(4) -0.0010(4)
O16 0.0422(8) 0.0125(5) 0.0144(5) -0.0061(4) 0.0010(5) -0.0033(5)
C17 0.0260(8) 0.0140(6) 0.0143(7) -0.0070(5) -0.0007(6) -0.0027(6)
C18 0.0259(8) 0.0138(6) 0.0151(7) -0.0075(5) 0.0003(6) -0.0041(6)
C19 0.0245(8) 0.0147(6) 0.0154(7) -0.0078(5) 0.0006(6) -0.0041(6)
N20 0.0200(6) 0.0153(6) 0.0158(6) -0.0090(5) 0.0012(5) -0.0034(5)
C21 0.0213(7) 0.0151(6) 0.0159(7) -0.0087(5) 0.0003(6) -0.0025(5)
C22 0.0260(8) 0.0182(7) 0.0171(7) -0.0073(6) 0.0014(6) -0.0072(6)
C23 0.0308(9) 0.0193(7) 0.0223(8) -0.0105(6) -0.0028(7) -0.0073(7)
C24 0.0265(8) 0.0227(7) 0.0199(7) -0.0129(6) -0.0041(6) 0.0009(6)
C25 0.0400(12) 0.0336(10) 0.0282(10) -0.0216(9) -0.0059(9) 0.0011(9)
C26 0.0269(9) 0.0332(9) 0.0221(8) -0.0175(7) 0.0056(7) -0.0057(7)
C27 0.0232(8) 0.0292(8) 0.0218(8) -0.0154(7) 0.0061(6) -0.0091(7)
B28 0.0306(10) 0.0166(8) 0.0179(8) -0.0077(6) 0.0021(7) -0.0058(7)
F29 0.0299(6) 0.0311(6) 0.0389(7) -0.0183(5) 0.0051(5) -0.0133(5)
F30 0.0481(7) 0.0194(5) 0.0173(5) -0.0062(4) -0.0015(5) -0.0025(5)
O31 0.0516(9) 0.0126(5) 0.0175(5) -0.0080(4) 0.0003(5) -0.0095(5)
C32 0.0295(8) 0.0128(6) 0.0176(7) -0.0084(5) 0.0003(6) -0.0058(6)
C33 0.0273(8) 0.0121(6) 0.0146(6) -0.0061(5) 0.0002(6) -0.0052(6)
C34 0.0285(8) 0.0157(7) 0.0167(7) -0.0089(6) 0.0011(6) -0.0062(6)
N35 0.0304(7) 0.0136(6) 0.0159(6) -0.0054(5) 0.0005(5) -0.0070(5)
C36 0.0344(9) 0.0127(6) 0.0157(7) -0.0055(5) 0.0020(6) -0.0068(6)
C37 0.0342(10) 0.0219(8) 0.0228(8) -0.0081(7) 0.0033(7) -0.0069(7)
C38 0.0401(11) 0.0223(8) 0.0263(9) -0.0084(7) 0.0106(8) -0.0103(8)
C39 0.0469(12) 0.0166(7) 0.0200(8) -0.0059(6) 0.0045(8) -0.0069(7)
C40 0.0619(17) 0.0338(11) 0.0211(9) -0.0027(8) 0.0058(10) -0.0105(11)
C41 0.0409(11) 0.0204(8) 0.0198(8) -0.0058(6) -0.0020(8) -0.0051(7)
C42 0.0369(10) 0.0187(7) 0.0195(8) -0.0061(6) 0.0020(7) -0.0086(7)
B43 0.0364(11) 0.0134(7) 0.0174(8) -0.0076(6) 0.0000(7) -0.0060(7)
F44 0.0587(8) 0.0317(6) 0.0247(5) -0.0130(5) 0.0029(5) -0.0272(6)
F45 0.0488(8) 0.0352(6) 0.0281(6) -0.0168(5) -0.0022(5) 0.0091(6)
C46 0.0383(11) 0.0269(9) 0.0238(9) -0.0109(7) -0.0007(8) -0.0078(8)
Cl47 0.0553(4) 0.0250(2) 0.0403(3) -0.0104(2) -0.0052(2) 0.0004(2)
Cl48 0.0356(3) 0.0728(4) 0.0397(3) -0.0321(3) -0.0060(2) 0.0072(3)
Cl49 0.0831(5) 0.0421(3) 0.0300(3) -0.0078(2) 0.0121(3) -0.0321(3)

loop_
_atom_type_symbol
_atom_type_description
_atom_type_scat_dispersion_real
_atom_type_scat_dispersion_imag
_atom_type_scat_source
C C 0.0033 0.0016 'International Tables Vol C Tables 4.2.6.8 and 6.1.1.4'
H H 0.0000 0.0000 'International Tables Vol C Tables 4.2.6.8 and 6.1.1.4'
B B 0.0013 0.0007 'International Tables Vol C Tables 4.2.6.8 and 6.1.1.4'
N N 0.0061 0.0033 'International Tables Vol C Tables 4.2.6.8 and 6.1.1.4'
O O 0.0106 0.0060 'International Tables Vol C Tables 4.2.6.8 and 6.1.1.4'
F F 0.0171 0.0103 'International Tables Vol C Tables 4.2.6.8 and 6.1.1.4'
Cl Cl 0.1484 0.1585 'International Tables Vol C Tables 4.2.6.8 and 6.1.1.4'

loop_
_geom_angle_atom_site_label_1
_geom_angle_atom_site_label_2
_geom_angle_atom_site_label_3
_geom_angle
C2 O1 B13 122.55(13)
O1 C2 C3 119.95(14)
O1 C2 C33 118.86(14)
C3 C2 C33 121.17(14)
C2 C3 C17 119.09(15)
C2 C3 C4 119.95(14)
C17 C3 C4 120.86(14)
N5 C4 C3 121.96(15)
C4 N5 C6 120.46(14)
C4 N5 B13 119.12(14)
C6 N5 B13 120.27(12)
C12 C6 C7 119.97(15)
C12 C6 N5 121.17(14)
C7 C6 N5 118.85(14)
C8 C7 C6 119.53(16)
C7 C8 C9 121.43(15)
C8 C9 C11 118.20(15)
C8 C9 C10 120.77(16)
C11 C9 C10 121.02(16)
C12 C11 C9 121.28(16)
C6 C12 C11 119.56(15)
F15 B13 F14 111.92(15)
F15 B13 O1 110.22(14)
F14 B13 O1 107.60(14)
F15 B13 N5 107.93(14)
F14 B13 N5 110.14(14)
O1 B13 N5 109.00(13)
C17 O16 B28 121.63(14)
O16 C17 C18 120.03(14)
O16 C17 C3 119.44(15)
C18 C17 C3 120.49(14)
C17 C18 C32 119.53(14)
C17 C18 C19 120.00(15)
C32 C18 C19 120.40(15)
N20 C19 C18 121.83(15)
C19 N20 C21 120.06(14)
C19 N20 B28 118.93(13)
C21 N20 B28 120.64(13)
C27 C21 C22 120.10(15)
C27 C21 N20 119.68(15)
C22 C21 N20 120.22(14)
C21 C22 C23 119.71(16)
C24 C23 C22 121.11(17)
C23 C24 C26 118.00(15)
C23 C24 C25 120.95(18)
C26 C24 C25 121.06(18)
C24 C26 C27 121.88(17)
C21 C27 C26 119.15(17)
F30 B28 F29 112.02(16)
F30 B28 O16 108.28(15)
F29 B28 O16 108.61(15)
F30 B28 N20 110.52(15)
F29 B28 N20 107.64(14)
O16 B28 N20 109.73(14)
C32 O31 B43 125.05(13)
O31 C32 C33 121.46(15)
O31 C32 C18 117.72(14)
C33 C32 C18 120.82(15)
C32 C33 C2 118.87(14)
C32 C33 C34 118.82(15)
C2 C33 C34 122.29(14)
N35 C34 C33 121.81(15)
C34 N35 C36 119.88(14)
C34 N35 B43 122.62(14)
C36 N35 B43 117.40(14)
C37 C36 C42 120.92(17)
C37 C36 N35 119.09(17)
C42 C36 N35 119.98(16)
C36 C37 C38 119.14(19)
C39 C38 C37 121.4(2)
C41 C39 C38 118.11(18)
C41 C39 C40 120.9(2)
C38 C39 C40 121.0(2)
C39 C41 C42 121.3(2)
C36 C42 C41 119.09(19)
F44 B43 F45 112.17(16)
F44 B43 O31 107.99(16)
F45 B43 O31 109.44(16)
F44 B43 N35 109.22(16)
F45 B43 N35 108.74(15)
O31 B43 N35 109.24(14)
Cl48 C46 Cl47 110.70(12)
Cl48 C46 Cl49 110.01(12)
Cl47 C46 Cl49 110.35(12)
N5 C4 H4 120.7(14)
C3 C4 H4 117.2(14)
C8 C7 H7 120.9(13)
C6 C7 H7 119.6(13)
C7 C8 H8 120.7(13)
C9 C8 H8 117.8(13)
C9 C10 H10A 111(2)
C9 C10 H10B 113(3)
H10A C10 H10B 83(3)
C9 C10 H10C 114(2)
H10A C10 H10C 107(3)
H10B C10 H10C 124(4)
C12 C11 H11 117.1(13)
C9 C11 H11 121.6(13)
C6 C12 H12 120.5(13)
C11 C12 H12 119.8(13)
N20 C19 H19 120.3(13)
C18 C19 H19 117.8(13)
C21 C22 H22 116.6(13)
C23 C22 H22 123.3(13)
C24 C23 H23 117.2(14)
C22 C23 H23 121.6(14)
C24 C25 H25A 107(3)
C24 C25 H25B 111(2)
H25A C25 H25B 112(4)
C24 C25 H25C 109(3)
H25A C25 H25C 95(4)
H25B C25 H25C 120(4)
C24 C26 H26 120.9(15)
C27 C26 H26 117.2(15)
C21 C27 H27 119.3(16)
C26 C27 H27 121.5(16)
N35 C34 H34 114.5(14)
C33 C34 H34 123.5(14)
C36 C37 H37 118.2(15)
C38 C37 H37 122.7(15)
C39 C38 H38 120.9(16)
C37 C38 H38 117.6(16)
C39 C40 H40A 114(2)
C39 C40 H40B 113(3)
H40A C40 H40B 108(3)
C39 C40 H40C 115(3)
H40A C40 H40C 91(3)
H40B C40 H40C 113(4)
C39 C41 H41 119.2(17)
C42 C41 H41 119.4(17)
C36 C42 H42 119.8(15)
C41 C42 H42 121.1(15)
Cl48 C46 H46 108.6(16)
Cl47 C46 H46 109.6(16)
Cl49 C46 H46 107.4(16)

loop_
_geom_bond_atom_site_label_1
_geom_bond_atom_site_label_2
_geom_bond_distance
O1 C2 1.317(2)
O1 B13 1.479(2)
C2 C3 1.409(2)
C2 C33 1.416(2)
C3 C17 1.415(2)
C3 C4 1.429(2)
C4 N5 1.304(2)
N5 C6 1.436(2)
N5 B13 1.595(3)
C6 C12 1.390(2)
C6 C7 1.396(2)
C7 C8 1.386(2)
C8 C9 1.391(3)
C9 C11 1.394(2)
C9 C10 1.506(3)
C11 C12 1.390(2)
B13 F15 1.370(2)
B13 F14 1.373(2)
O16 C17 1.312(2)
O16 B28 1.483(2)
C17 C18 1.408(2)
C18 C32 1.415(2)
C18 C19 1.424(2)
C19 N20 1.298(2)
N20 C21 1.435(2)
N20 B28 1.574(3)
C21 C27 1.382(2)
C21 C22 1.387(2)
C22 C23 1.391(2)
C23 C24 1.385(3)
C24 C26 1.386(3)
C24 C25 1.503(3)
C26 C27 1.388(3)
B28 F30 1.365(2)
B28 F29 1.373(3)
O31 C32 1.310(2)
O31 B43 1.479(2)
C32 C33 1.405(2)
C33 C34 1.429(2)
C34 N35 1.296(2)
N35 C36 1.455(2)
N35 B43 1.574(2)
C36 C37 1.376(3)
C36 C42 1.382(3)
C37 C38 1.390(3)
C38 C39 1.387(3)
C39 C41 1.387(3)
C39 C40 1.510(3)
C41 C42 1.393(3)
B43 F44 1.364(3)
B43 F45 1.367(3)
C46 Cl48 1.750(3)
C46 Cl47 1.750(2)
C46 Cl49 1.757(2)
C4 H4 0.93(2)
C7 H7 0.95(2)
C8 H8 1.00(2)
C10 H10A 1.00(4)
C10 H10B 0.91(5)
C10 H10C 0.93(4)
C11 H11 0.96(2)
C12 H12 0.98(2)
C19 H19 0.93(2)
C22 H22 0.93(2)
C23 H23 0.97(2)
C25 H25A 0.83(5)
C25 H25B 0.93(4)
C25 H25C 0.87(6)
C26 H26 0.99(3)
C27 H27 0.91(3)
C34 H34 0.91(2)
C37 H37 0.93(3)
C38 H38 0.95(3)
C40 H40A 1.01(4)
C40 H40B 0.88(4)
C40 H40C 0.86(5)
C41 H41 0.90(3)
C42 H42 0.96(3)
C46 H46 0.93(3)
